data_1506748
loop_
_publ_author_name
'Moriuchi, Toshiyuki'
'Nagai, Takayoshi'
'Hirao, Toshikazu'

_publ_section_title
;
 Chirality organization of ferrocenes bearing dipeptide chains of
 heterochiral sequence.
;
_journal_issue 23
_journal_name_full 'Organic letters'
_journal_page_first 5265
_journal_page_last 5268
_journal_paper_doi 10.1021/ol052134t
_journal_volume 7
_journal_year 2005
_chemical_formula_moiety 'C43 H52 Cl10 Fe N8 O6 '
_chemical_formula_sum 'C43 H52 Cl10 Fe N8 O6'
_chemical_formula_weight 1187.31
_space_group_IT_number 19
_symmetry_cell_setting orthorhombic
_symmetry_Int_Tables_number 19
_symmetry_space_group_name_Hall 'P 2ac 2ab'
_symmetry_space_group_name_H-M 'P 21 21 21'
_cell_angle_alpha 90
_cell_angle_beta 90
_cell_angle_gamma 90
_cell_formula_units_Z 4
_cell_length_a 21.0852(5)
_cell_length_b 24.6133(7)
_cell_length_c 10.4010(2)
_cell_measurement_reflns_used 76681
_cell_measurement_temperature 277.2
_cell_measurement_theta_max 27.4
_cell_measurement_theta_min 1.0
_cell_volume 5397.9(2)
_computing_cell_refinement PROCESS-AUTO
_computing_data_collection PROCESS-AUTO
_computing_data_reduction 'teXsan Ver. 1.11'
_computing_publication_material 'teXsan Ver. 1.11'
_computing_structure_refinement SHELXL97
_computing_structure_solution SIR92
_diffrn_detector_area_resol_mean 8.00
_diffrn_measurement_device_type 'Rigaku RAXIS-RAPID Imaging Plate'
_diffrn_measurement_method \w
_diffrn_radiation_type 'Mo K\a'
_diffrn_radiation_wavelength 0.7107
_diffrn_reflns_av_R_equivalents 0.049
_diffrn_reflns_limit_h_max 24
_diffrn_reflns_limit_h_min -25
_diffrn_reflns_limit_k_max 29
_diffrn_reflns_limit_k_min -29
_diffrn_reflns_limit_l_max 12
_diffrn_reflns_limit_l_min -11
_diffrn_reflns_number 44097
_diffrn_reflns_theta_max 25.00
_exptl_absorpt_coefficient_mu 0.825
_exptl_absorpt_correction_T_max 0.662
_exptl_absorpt_correction_T_min 0.286
_exptl_absorpt_correction_type multi-scan
_exptl_absorpt_process_details '(Higashi, 1995)'
_exptl_crystal_colour orange
_exptl_crystal_density_diffrn 1.461
_exptl_crystal_density_method 'not measured'
_exptl_crystal_description needle
_exptl_crystal_size_max 1.000
_exptl_crystal_size_mid 0.800
_exptl_crystal_size_min 0.500
_refine_diff_density_max 2.52
_refine_diff_density_min -0.93
_refine_ls_abs_structure_Flack 0.02(3)
_refine_ls_extinction_coef 0.0000
_refine_ls_extinction_expression Fc^*^=kFc[1+0.001xFc^2^\l^3^/sin(2\q)]^-1/4^
_refine_ls_extinction_method SHELXL
_refine_ls_goodness_of_fit_ref 2.113
_refine_ls_number_parameters 629
_refine_ls_number_reflns 8541
_refine_ls_R_factor_gt 0.0960
_refine_ls_shift/su_max 4.3580
_refine_ls_structure_factor_coef Fsqd
_refine_ls_weighting_details 'w = 1/[\s^2^(Fo^2^) + (0.1000P)^2^+0.0000P] where P=(Fo^2^+2Fc^2^)/3'
_refine_ls_weighting_scheme calc
_refine_ls_wR_factor_ref 0.2639
_reflns_number_gt 8541
_reflns_number_total 9483
_reflns_threshold_expression >2.0sigma(I)
_cod_data_source_file ol052134trom20050904_114437.cif
_cod_data_source_block nagai1222
_cod_depositor_comments
;
The following automatic conversions were performed:
data name '_geom_hbond_site_distance_dh' replaced with
'_geom_hbond_distance_DH' as specified in the replacement file
'/home/antanas/src/cod-tools/trunk/data/replacement-values/replacement_tags.lst'.

data
name '_geom_hbond_site_distance_ha' replaced with
'_geom_hbond_distance_HA' as specified in the replacement file
'/home/antanas/src/cod-tools/trunk/data/replacement-values/replacement_tags.lst'.

data
name '_geom_hbond_site_distance_da' replaced with
'_geom_hbond_distance_DA' as specified in the replacement file
'/home/antanas/src/cod-tools/trunk/data/replacement-values/replacement_tags.lst'.

Automatic conversion script
Id: cif_correct_tags 5005 2017-03-03 11:38:54Z antanas 
;
_cod_original_cell_volume 5397.9(5)
_cod_original_sg_symbol_H-M 'P 21 21 21   '
_cod_original_formula_sum 'C43 H52 Cl10 Fe N8 O6 '
_cod_database_code 1506748

loop_
_symmetry_equiv_pos_as_xyz
x,y,z
1/2-x,-y,1/2+z
1/2+x,1/2-y,-z
-x,1/2+y,1/2-z

loop_
_atom_site_label
_atom_site_type_symbol
_atom_site_fract_x
_atom_site_fract_y
_atom_site_fract_z
_atom_site_U_iso_or_equiv
_atom_site_adp_type
_atom_site_occupancy
_atom_site_calc_flag
Fe(1) Fe 2.13650(4) 0.55749(3) 0.27933(7) 0.0406(2) Uani 1.00 d
Cl(1) Cl 2.2188(2) 0.5955(2) -0.2123(4) 0.136(1) Uani 1.00 d
Cl(2) Cl 2.1515(3) 0.4970(2) -0.2168(4) 0.172(2) Uani 1.00 d
Cl(3) Cl 1.8898(2) 0.6934(2) 0.7155(6) 0.181(2) Uani 1.00 d
Cl(4) Cl 1.9698(4) 0.5985(3) 0.7311(9) 0.253(4) Uani 1.00 d
Cl(5) Cl 1.8805(2) 0.4752(3) -0.1191(9) 0.222(3) Uani 1.00 d
Cl(6) Cl 1.9878(3) 0.4066(2) -0.1076(5) 0.165(2) Uani 1.00 d
Cl(7) Cl 2.3586(2) 0.6444(2) -0.3672(4) 0.128(1) Uani 1.00 d
Cl(8) Cl 2.3032(3) 0.7480(2) -0.3150(5) 0.165(2) Uani 1.00 d
Cl(9) Cl 2.1138(4) 0.8081(2) 0.7682(6) 0.203(3) Uani 1.00 d
Cl(10) Cl 2.0743(4) 0.7000(4) 0.796(1) 0.264(4) Uani 1.00 d
O(1) O 2.1755(2) 0.6880(2) 0.4497(5) 0.061(1) Uani 1.00 d
O(1*) O 1.9843(2) 0.5630(2) 0.0947(5) 0.055(1) Uani 1.00 d
O(2) O 2.0913(2) 0.7434(2) 0.1992(4) 0.056(1) Uani 1.00 d
O(2*) O 1.9414(2) 0.6490(2) 0.3283(5) 0.057(1) Uani 1.00 d
O(3) O 2.2369(4) 0.7883(3) 0.0155(6) 0.087(2) Uani 1.00 d
O(3*) O 1.8293(4) 0.5354(3) 0.4825(8) 0.107(3) Uani 1.00 d
N(1) N 2.0697(2) 0.6879(2) 0.4306(5) 0.047(1) Uani 1.00 d
N(1*) N 2.0157(2) 0.6496(2) 0.1056(5) 0.046(1) Uani 1.00 d
N(2) N 2.1455(3) 0.8047(2) 0.3072(5) 0.053(1) Uani 1.00 d
N(2*) N 1.8599(3) 0.6198(2) 0.2092(6) 0.057(1) Uani 1.00 d
N(3) N 2.2423(3) 0.7401(2) 0.2022(5) 0.052(1) Uani 1.00 d
N(3*) N 1.8967(3) 0.5227(2) 0.3184(6) 0.055(1) Uani 1.00 d
N(4) N 2.3159(3) 0.6799(3) 0.2712(7) 0.070(2) Uani 1.00 d
N(4*) N 1.9538(3) 0.4489(3) 0.2580(7) 0.070(2) Uani 1.00 d
C(1) C 2.1253(3) 0.6030(3) 0.4408(6) 0.047(1) Uani 1.00 d
C(1*) C 2.0931(3) 0.5778(2) 0.1126(5) 0.042(1) Uani 1.00 d
C(2) C 2.1813(3) 0.5701(3) 0.4491(6) 0.050(1) Uani 1.00 d
C(2*) C 2.1104(3) 0.5216(3) 0.1107(6) 0.050(1) Uani 1.00 d
C(3) C 2.1620(4) 0.5162(3) 0.4406(7) 0.059(2) Uani 1.00 d
C(3*) C 2.1776(3) 0.5194(3) 0.1263(7) 0.057(2) Uani 1.00 d
C(4) C 2.0964(3) 0.5134(3) 0.4246(6) 0.054(1) Uani 1.00 d
C(4*) C 2.1999(3) 0.5726(3) 0.1377(6) 0.056(2) Uani 1.00 d
C(5) C 2.0730(3) 0.5659(2) 0.4240(6) 0.046(1) Uani 1.00 d
C(5*) C 2.1496(3) 0.6090(3) 0.1301(6) 0.048(1) Uani 1.00 d
C(6) C 2.1268(2) 0.6613(3) 0.4393(5) 0.043(1) Uani 1.00 d
C(6*) C 2.0265(3) 0.5962(2) 0.1050(5) 0.044(1) Uani 1.00 d
C(7A) C 2.0707(3) 0.7470(3) 0.4246(7) 0.052(1) Uani 1.00 d
C(7A*) C 1.9486(3) 0.6650(3) 0.0988(7) 0.053(1) Uani 1.00 d
C(7B) C 2.0047(4) 0.7691(3) 0.4372(9) 0.071(2) Uani 1.00 d
C(7B*) C 1.9404(4) 0.7271(3) 0.0891(9) 0.072(2) Uani 1.00 d
C(8) C 2.1028(3) 0.7650(3) 0.3014(7) 0.052(1) Uani 1.00 d
C(8*) C 1.9164(3) 0.6439(2) 0.2211(7) 0.050(1) Uani 1.00 d
C(9A) C 2.1769(3) 0.8226(3) 0.1911(7) 0.057(2) Uani 1.00 d
C(9A*) C 1.8257(3) 0.6023(3) 0.3192(9) 0.068(2) Uani 1.00 d
C(9B) C 2.2135(5) 0.8735(3) 0.239(1) 0.085(3) Uani 1.00 d
C(9B*) C 1.7580(4) 0.5942(6) 0.272(2) 0.128(5) Uani 1.00 d
C(9C) C 2.2121(9) 0.8734(8) 0.369(1) 0.21(1) Uani 1.00 d
C(9C*) C 1.7675(5) 0.5799(6) 0.135(1) 0.106(4) Uani 1.00 d
C(9D) C 2.1662(4) 0.8350(4) 0.4226(8) 0.070(2) Uani 1.00 d
C(9D*) C 1.8265(4) 0.6118(4) 0.0866(9) 0.078(2) Uani 1.00 d
C(10) C 2.2207(3) 0.7818(3) 0.1325(7) 0.060(2) Uani 1.00 d
C(10*) C 1.8525(3) 0.5499(3) 0.3830(7) 0.060(2) Uani 1.00 d
C(11) C 2.2878(3) 0.7029(3) 0.1707(7) 0.055(2) Uani 1.00 d
C(11*) C 1.9249(3) 0.4735(3) 0.3516(8) 0.055(2) Uani 1.00 d
C(12) C 2.3029(4) 0.6885(4) 0.0467(8) 0.070(2) Uani 1.00 d
C(12*) C 1.9225(4) 0.4536(4) 0.4791(9) 0.074(2) Uani 1.00 d
C(13) C 2.3492(4) 0.6496(4) 0.0284(9) 0.080(2) Uani 1.00 d
C(13*) C 1.9523(6) 0.4047(4) 0.503(1) 0.093(3) Uani 1.00 d
C(14) C 2.3781(4) 0.6264(4) 0.128(1) 0.085(3) Uani 1.00 d
C(14*) C 1.9827(5) 0.3787(3) 0.408(1) 0.100(4) Uani 1.00 d
C(15) C 2.3598(4) 0.6413(4) 0.2487(9) 0.084(2) Uani 1.00 d
C(15*) C 1.9834(4) 0.4017(3) 0.286(1) 0.089(3) Uani 1.00 d
C(16) C 2.1454(6) 0.5658(6) -0.2167(9) 0.117(4) Uani 1.00 d
C(17) C 1.9185(9) 0.6330(7) 0.650(1) 0.149(6) Uani 1.00 d
C(18) C 1.9576(6) 0.4691(5) -0.072(1) 0.105(3) Uani 1.00 d
C(19) C 2.3075(7) 0.6951(6) -0.420(1) 0.115(4) Uani 1.00 d
C(20) C 2.136(1) 0.7414(9) 0.817(3) 0.27(2) Uani 1.00 d
H(1) H 2.2235 0.5827 0.4602 0.0607 Uiso 1.00 calc
H(2) H 2.1897 0.4856 0.4423 0.0711 Uiso 1.00 calc
H(3) H 2.0722 0.4811 0.4150 0.0647 Uiso 1.00 calc
H(4) H 2.0296 0.5759 0.4142 0.0546 Uiso 1.00 calc
H(5) H 2.032(2) 0.668(3) 0.419(7) 0.0840(2) Uiso 1.00 calc
H(6) H 2.0951 0.7600 0.4951 0.0617 Uiso 1.00 calc
H(7) H 2.0061 0.8076 0.4368 0.0851 Uiso 1.00 calc
H(8) H 1.9797 0.7567 0.3670 0.0851 Uiso 1.00 calc
H(9) H 1.9865 0.7568 0.5155 0.0851 Uiso 1.00 calc
H(10) H 2.1460 0.8333 0.1296 0.0680 Uiso 1.00 calc
H(11) H 2.1940 0.9055 0.2066 0.1028 Uiso 1.00 calc
H(12) H 2.2563 0.8719 0.2094 0.1028 Uiso 1.00 calc
H(13) H 2.2531 0.8639 0.4004 0.2402 Uiso 1.00 calc
H(14) H 2.2016 0.9089 0.3982 0.2402 Uiso 1.00 calc
H(15) H 2.1315 0.8536 0.4615 0.0843 Uiso 1.00 calc
H(16) H 2.1853 0.8117 0.4840 0.0843 Uiso 1.00 calc
H(17) H 2.228(3) 0.739(3) 0.286(4) 0.0421(3) Uiso 1.00 calc
H(18) H 2.2822 0.7050 -0.0246 0.0854 Uiso 1.00 calc
H(19) H 2.3604 0.6387 -0.0567 0.0947 Uiso 1.00 calc
H(20) H 2.4107 0.6003 0.1158 0.1009 Uiso 1.00 calc
H(21) H 2.3788 0.6239 0.3205 0.1006 Uiso 1.00 calc
H(22) H 2.0826 0.4915 0.1008 0.0607 Uiso 1.00 calc
H(23) H 2.2027 0.4874 0.1297 0.0679 Uiso 1.00 calc
H(24) H 2.2430 0.5825 0.1511 0.0675 Uiso 1.00 calc
H(25) H 2.1524 0.6475 0.1350 0.0580 Uiso 1.00 calc
H(26) H 2.047(3) 0.675(2) 0.141(7) 0.0698(2) Uiso 1.00 calc
H(27) H 1.9297 0.6482 0.0258 0.0633 Uiso 1.00 calc
H(28) H 1.9588 0.7439 0.1622 0.0859 Uiso 1.00 calc
H(29) H 1.9606 0.7399 0.0134 0.0859 Uiso 1.00 calc
H(30) H 1.8965 0.7357 0.0856 0.0859 Uiso 1.00 calc
H(31) H 1.8260 0.6307 0.3810 0.0818 Uiso 1.00 calc
H(32) H 1.7338 0.6265 0.2817 0.1547 Uiso 1.00 calc
H(33) H 1.7378 0.5654 0.3175 0.1547 Uiso 1.00 calc
H(34) H 1.7740 0.5422 0.1259 0.1286 Uiso 1.00 calc
H(35) H 1.7310 0.5906 0.0865 0.1286 Uiso 1.00 calc
H(36) H 1.8152 0.6454 0.0476 0.0926 Uiso 1.00 calc
H(37) H 1.8508 0.5909 0.0276 0.0926 Uiso 1.00 calc
H(38) H 1.910(4) 0.543(3) 0.247(5) 0.0769(3) Uiso 1.00 calc
H(39) H 1.9014 0.4734 0.5454 0.0899 Uiso 1.00 calc
H(40) H 1.9510 0.3894 0.5866 0.1114 Uiso 1.00 calc
H(41) H 2.0033 0.3450 0.4247 0.1199 Uiso 1.00 calc
H(42) H 2.0058 0.3837 0.2193 0.1077 Uiso 1.00 calc
H(43) H 2.1217 0.5769 -0.1433 0.1375 Uiso 1.00 calc
H(44) H 2.1238 0.5770 -0.2924 0.1375 Uiso 1.00 calc
H(45) H 1.8828 0.6102 0.6353 0.1791 Uiso 1.00 calc
H(46) H 1.9374 0.6421 0.5697 0.1791 Uiso 1.00 calc
H(47) H 1.9821 0.4960 -0.1143 0.1249 Uiso 1.00 calc
H(48) H 1.9601 0.4745 0.0186 0.1249 Uiso 1.00 calc
H(49) H 2.3225 0.7087 -0.5008 0.1422 Uiso 1.00 calc
H(50) H 2.2664 0.6804 -0.4315 0.1422 Uiso 1.00 calc
H(51) H 2.1710 0.7297 0.7718 0.3265 Uiso 1.00 calc
H(52) H 2.1457 0.7427 0.9085 0.3265 Uiso 1.00 calc

loop_
_atom_site_aniso_label
_atom_site_aniso_U_11
_atom_site_aniso_U_22
_atom_site_aniso_U_33
_atom_site_aniso_U_12
_atom_site_aniso_U_13
_atom_site_aniso_U_23
Fe(1) 0.0409(4) 0.0451(4) 0.0359(4) 0.0021(3) 0.0001(3) 0.0006(3)
Cl(1) 0.125(2) 0.176(3) 0.107(2) -0.003(2) 0.003(2) 0.002(2)
Cl(2) 0.300(6) 0.129(3) 0.086(2) -0.010(3) 0.007(3) -0.014(2)
Cl(3) 0.108(2) 0.194(4) 0.242(6) 0.036(3) 0.011(3) -0.079(4)
Cl(4) 0.237(7) 0.230(7) 0.29(1) 0.073(6) 0.000(7) 0.091(7)
Cl(5) 0.105(3) 0.208(5) 0.35(1) -0.020(3) -0.079(4) -0.010(6)
Cl(6) 0.243(6) 0.097(2) 0.154(3) 0.006(3) 0.066(4) -0.014(2)
Cl(7) 0.092(2) 0.145(3) 0.148(3) 0.014(2) -0.010(2) 0.031(2)
Cl(8) 0.209(5) 0.116(2) 0.169(4) -0.022(3) -0.067(4) -0.033(3)
Cl(9) 0.280(7) 0.149(4) 0.181(5) 0.019(4) 0.032(5) -0.014(4)
Cl(10) 0.247(8) 0.249(8) 0.296(10) -0.043(6) 0.041(7) 0.078(8)
O(1) 0.052(2) 0.062(3) 0.069(3) -0.005(2) -0.005(2) -0.001(2)
O(1*) 0.049(2) 0.054(2) 0.063(2) -0.008(2) -0.006(2) -0.006(2)
O(2) 0.061(3) 0.057(2) 0.050(2) -0.018(2) -0.008(2) 0.003(2)
O(2*) 0.057(2) 0.060(3) 0.055(3) -0.003(2) -0.006(2) 0.001(2)
O(3) 0.112(5) 0.077(4) 0.072(4) -0.002(3) 0.018(4) 0.016(3)
O(3*) 0.107(5) 0.110(5) 0.104(5) 0.029(4) 0.047(4) 0.038(4)
N(1) 0.046(3) 0.046(3) 0.048(3) -0.001(2) 0.002(2) -0.001(2)
N(1*) 0.042(2) 0.043(3) 0.053(3) -0.003(2) -0.002(2) 0.007(2)
N(2) 0.050(3) 0.048(3) 0.061(3) -0.002(2) -0.007(2) 0.002(2)
N(2*) 0.044(2) 0.059(3) 0.069(3) 0.005(2) -0.004(3) 0.008(3)
N(3) 0.052(3) 0.063(3) 0.040(3) -0.006(2) 0.005(2) 0.002(2)
N(3*) 0.058(3) 0.050(3) 0.057(3) 0.002(2) 0.004(3) 0.004(2)
N(4) 0.054(3) 0.078(4) 0.078(4) 0.016(3) -0.001(3) -0.015(4)
N(4*) 0.075(4) 0.060(3) 0.076(4) 0.005(3) -0.015(3) -0.010(3)
C(1) 0.037(3) 0.064(4) 0.041(3) 0.006(3) -0.007(2) -0.002(3)
C(1*) 0.041(3) 0.049(3) 0.036(3) -0.003(2) 0.002(2) -0.003(2)
C(2) 0.050(3) 0.057(4) 0.045(3) 0.012(3) -0.011(3) 0.001(3)
C(2*) 0.058(3) 0.046(3) 0.048(3) 0.007(3) 0.003(3) -0.005(3)
C(3) 0.070(4) 0.054(4) 0.053(4) 0.013(3) -0.013(3) 0.002(3)
C(3*) 0.050(3) 0.064(4) 0.057(4) 0.013(3) 0.007(3) -0.006(3)
C(4) 0.063(4) 0.055(4) 0.044(3) -0.010(3) 0.006(3) 0.009(3)
C(4*) 0.041(3) 0.085(5) 0.044(3) 0.003(3) 0.004(3) -0.004(3)
C(5) 0.045(3) 0.046(3) 0.047(3) -0.007(2) 0.007(2) 0.007(2)
C(5*) 0.049(3) 0.055(3) 0.040(3) -0.006(3) 0.007(3) 0.004(2)
C(6) 0.034(3) 0.057(3) 0.037(3) -0.003(2) 0.001(2) -0.003(2)
C(6*) 0.054(3) 0.046(3) 0.031(2) -0.001(3) -0.007(2) 0.005(2)
C(7A) 0.055(3) 0.044(3) 0.056(3) -0.001(3) 0.000(3) -0.012(3)
C(7A*) 0.043(3) 0.055(4) 0.060(4) 0.000(3) -0.016(3) 0.012(3)
C(7B) 0.073(5) 0.053(4) 0.087(5) 0.021(3) 0.015(4) 0.005(4)
C(7B*) 0.071(4) 0.060(4) 0.084(5) 0.010(3) -0.001(4) 0.022(4)
C(8) 0.047(3) 0.046(3) 0.062(4) 0.001(2) -0.008(3) -0.006(3)
C(8*) 0.044(3) 0.045(3) 0.060(3) 0.004(2) -0.004(3) 0.009(3)
C(9A) 0.050(3) 0.062(4) 0.058(4) -0.007(3) -0.005(3) 0.011(3)
C(9A*) 0.041(3) 0.074(5) 0.090(5) 0.002(3) 0.003(4) 0.006(4)
C(9B) 0.092(6) 0.048(4) 0.115(8) -0.017(4) -0.006(6) 0.012(4)
C(9B*) 0.043(4) 0.16(1) 0.18(1) -0.008(5) -0.019(7) 0.05(1)
C(9C) 0.25(2) 0.27(2) 0.095(8) -0.22(2) 0.02(1) -0.05(1)
C(9C*) 0.062(5) 0.15(1) 0.103(8) -0.025(6) -0.010(6) -0.013(7)
C(9D) 0.065(4) 0.077(5) 0.068(4) -0.020(4) -0.017(4) -0.011(4)
C(9D*) 0.055(4) 0.096(6) 0.083(5) -0.012(4) -0.026(4) 0.020(5)
C(10) 0.061(4) 0.063(4) 0.055(4) -0.023(3) 0.003(3) 0.003(3)
C(10*) 0.052(3) 0.061(4) 0.068(4) -0.002(3) 0.010(3) 0.009(3)
C(11) 0.046(3) 0.070(4) 0.050(3) -0.013(3) 0.005(3) -0.002(3)
C(11*) 0.046(3) 0.048(3) 0.072(4) -0.007(3) -0.008(3) 0.002(3)
C(12) 0.072(4) 0.078(5) 0.061(4) -0.013(4) 0.020(4) -0.004(4)
C(12*) 0.076(5) 0.073(5) 0.075(5) -0.004(4) -0.005(4) 0.021(4)
C(13) 0.070(5) 0.090(6) 0.079(5) -0.005(4) 0.030(4) -0.011(4)
C(13*) 0.107(7) 0.066(6) 0.105(7) -0.007(5) -0.031(6) 0.029(5)
C(14) 0.059(4) 0.101(6) 0.096(6) 0.010(4) 0.019(5) -0.011(5)
C(14*) 0.098(6) 0.036(4) 0.17(1) -0.008(4) -0.062(8) 0.007(6)
C(15) 0.064(4) 0.098(6) 0.089(6) 0.011(4) -0.006(5) -0.009(5)
C(15*) 0.081(5) 0.058(4) 0.129(8) 0.017(4) -0.030(6) -0.022(6)
C(16) 0.113(8) 0.18(1) 0.057(5) 0.008(8) 0.003(6) 0.025(6)
C(17) 0.19(2) 0.19(2) 0.071(6) 0.03(1) -0.002(9) -0.016(8)
C(18) 0.117(8) 0.095(7) 0.103(7) -0.010(6) -0.015(7) -0.019(6)
C(19) 0.118(9) 0.13(1) 0.094(7) 0.029(8) -0.023(7) -0.020(7)
C(20) 0.26(3) 0.28(3) 0.26(3) -0.13(2) -0.20(3) 0.12(2)

loop_
_atom_type_symbol
_atom_type_description
_atom_type_scat_dispersion_real
_atom_type_scat_dispersion_imag
_atom_type_scat_source
C C 0.003 0.002
;International Tables for Crystallography
(1992, Vol. C, Tables 4.2.6.8 and 6.1.1.4)
;
H H 0.000 0.000
;International Tables for Crystallography
(1992, Vol. C, Table 6.1.1.4)
;
O O 0.011 0.006
;International Tables for Crystallography
(1992, Vol. C, Tables 4.2.6.8 and 6.1.1.4)
;
N N 0.006 0.003
;International Tables for Crystallography
(1992, Vol. C, Tables 4.2.6.8 and 6.1.1.4)
;
Fe Fe 0.346 0.844
;International Tables for Crystallography
(1992, Vol. C, Tables 4.2.6.8 and 6.1.1.4)
;
Cl Cl 0.148 0.159
;International Tables for Crystallography
(1992, Vol. C, Tables 4.2.6.8 and 6.1.1.4)
;

loop_
_geom_angle_atom_site_label_1
_geom_angle_atom_site_label_2
_geom_angle_atom_site_label_3
_geom_angle
_geom_angle_publ_flag
C(1) Fe(1) C(1*) 121.3(2) yes
C(1) Fe(1) C(2) 41.4(2) yes
C(1) Fe(1) C(2*) 156.6(3) yes
C(1) Fe(1) C(3) 68.0(3) yes
C(1) Fe(1) C(3*) 161.2(3) yes
C(1) Fe(1) C(4) 68.5(3) yes
C(1) Fe(1) C(4*) 125.3(3) yes
C(1) Fe(1) C(5) 41.7(2) yes
C(1) Fe(1) C(5*) 107.7(2) yes
C(1*) Fe(1) C(2) 156.9(3) yes
C(1*) Fe(1) C(2*) 41.2(2) yes
C(1*) Fe(1) C(3) 161.8(3) yes
C(1*) Fe(1) C(3*) 68.7(3) yes
C(1*) Fe(1) C(4) 125.3(3) yes
C(1*) Fe(1) C(4*) 68.3(2) yes
C(1*) Fe(1) C(5) 108.2(2) yes
C(1*) Fe(1) C(5*) 41.4(2) yes
C(2) Fe(1) C(2*) 160.3(3) yes
C(2) Fe(1) C(3) 40.0(3) yes
C(2) Fe(1) C(3*) 123.5(3) yes
C(2) Fe(1) C(4) 68.2(3) yes
C(2) Fe(1) C(4*) 107.4(3) yes
C(2) Fe(1) C(5) 69.2(2) yes
C(2) Fe(1) C(5*) 120.6(3) yes
C(2*) Fe(1) C(3) 124.3(3) yes
C(2*) Fe(1) C(3*) 41.0(3) yes
C(2*) Fe(1) C(4) 107.1(3) yes
C(2*) Fe(1) C(4*) 68.4(3) yes
C(2*) Fe(1) C(5) 120.3(3) yes
C(2*) Fe(1) C(5*) 69.4(3) yes
C(3) Fe(1) C(3*) 107.5(3) yes
C(3) Fe(1) C(4) 40.0(3) yes
C(3) Fe(1) C(4*) 121.1(3) yes
C(3) Fe(1) C(5) 67.3(3) yes
C(3) Fe(1) C(5*) 155.5(3) yes
C(3*) Fe(1) C(4) 120.6(3) yes
C(3*) Fe(1) C(4*) 40.1(3) yes
C(3*) Fe(1) C(5) 155.2(3) yes
C(3*) Fe(1) C(5*) 68.4(3) yes
C(4) Fe(1) C(4*) 155.4(3) yes
C(4) Fe(1) C(5) 39.7(3) yes
C(4) Fe(1) C(5*) 163.1(3) yes
C(4*) Fe(1) C(5) 163.6(3) yes
C(4*) Fe(1) C(5*) 40.2(3) yes
C(5) Fe(1) C(5*) 126.6(2) yes
C(6) N(1) C(7A) 117.8(5) yes
C(6*) N(1*) C(7A*) 114.7(5) yes
C(8) N(2) C(9A) 119.8(6) yes
C(8) N(2) C(9D) 127.3(6) yes
C(9A) N(2) C(9D) 112.9(5) yes
C(8*) N(2*) C(9A*) 120.9(6) yes
C(8*) N(2*) C(9D*) 124.6(6) yes
C(9A*) N(2*) C(9D*) 114.5(6) yes
C(10) N(3) C(11) 128.7(6) yes
C(10*) N(3*) C(11*) 127.7(6) yes
C(11) N(4) C(15) 118.0(7) yes
C(11*) N(4*) C(15*) 117.3(8) yes
Fe(1) C(1) C(2) 69.1(3) yes
Fe(1) C(1) C(5) 68.9(3) yes
Fe(1) C(1) C(6) 122.7(4) yes
C(2) C(1) C(5) 106.2(5) yes
C(2) C(1) C(6) 123.2(5) yes
C(5) C(1) C(6) 130.4(5) yes
Fe(1) C(1*) C(2*) 70.0(3) yes
Fe(1) C(1*) C(5*) 69.3(3) yes
Fe(1) C(1*) C(6*) 123.4(4) yes
C(2*) C(1*) C(5*) 108.0(5) yes
C(2*) C(1*) C(6*) 122.5(5) yes
C(5*) C(1*) C(6*) 129.4(5) yes
Fe(1) C(2) C(1) 69.5(3) yes
Fe(1) C(2) C(3) 70.3(4) yes
C(1) C(2) C(3) 107.2(6) yes
Fe(1) C(2*) C(1*) 68.8(3) yes
Fe(1) C(2*) C(3*) 69.5(4) yes
C(1*) C(2*) C(3*) 106.7(6) yes
Fe(1) C(3) C(2) 69.7(4) yes
Fe(1) C(3) C(4) 70.3(4) yes
C(2) C(3) C(4) 110.1(6) yes
Fe(1) C(3*) C(2*) 69.5(4) yes
Fe(1) C(3*) C(4*) 69.3(4) yes
C(2*) C(3*) C(4*) 108.0(6) yes
Fe(1) C(4) C(3) 69.7(4) yes
Fe(1) C(4) C(5) 69.4(4) yes
C(3) C(4) C(5) 108.1(6) yes
Fe(1) C(4*) C(3*) 70.6(4) yes
Fe(1) C(4*) C(5*) 69.9(4) yes
C(3*) C(4*) C(5*) 110.1(6) yes
Fe(1) C(5) C(1) 69.4(3) yes
Fe(1) C(5) C(4) 70.8(4) yes
C(1) C(5) C(4) 108.5(5) yes
Fe(1) C(5*) C(1*) 69.3(3) yes
Fe(1) C(5*) C(4*) 69.9(4) yes
C(1*) C(5*) C(4*) 107.2(6) yes
O(1) C(6) N(1) 119.1(6) yes
O(1) C(6) C(1) 123.6(5) yes
N(1) C(6) C(1) 117.3(5) yes
O(1*) C(6*) N(1*) 122.7(6) yes
O(1*) C(6*) C(1*) 119.7(5) yes
N(1*) C(6*) C(1*) 117.6(5) yes
N(1) C(7A) C(7B) 110.2(5) yes
N(1) C(7A) C(8) 109.5(5) yes
C(7B) C(7A) C(8) 112.5(6) yes
N(1*) C(7A*) C(7B*) 111.6(5) yes
N(1*) C(7A*) C(8*) 107.4(5) yes
C(7B*) C(7A*) C(8*) 109.9(6) yes
O(2) C(8) N(2) 119.8(6) yes
O(2) C(8) C(7A) 121.6(6) yes
N(2) C(8) C(7A) 118.6(6) yes
O(2*) C(8*) N(2*) 120.5(6) yes
O(2*) C(8*) C(7A*) 121.6(5) yes
N(2*) C(8*) C(7A*) 117.9(6) yes
N(2) C(9A) C(9B) 102.0(6) yes
N(2) C(9A) C(10) 114.8(6) yes
C(9B) C(9A) C(10) 111.5(6) yes
N(2*) C(9A*) C(9B*) 104.9(9) yes
N(2*) C(9A*) C(10*) 114.3(6) yes
C(9B*) C(9A*) C(10*) 111.6(8) yes
C(9A) C(9B) C(9C) 107(1) yes
C(9A*) C(9B*) C(9C*) 102.4(9) yes
C(9B) C(9C) C(9D) 113(1) yes
C(9B*) C(9C*) C(9D*) 107.4(10) yes
N(2) C(9D) C(9C) 102.3(8) yes
N(2*) C(9D*) C(9C*) 99.9(7) yes
O(3) C(10) N(3) 121.6(7) yes
O(3) C(10) C(9A) 118.0(7) yes
N(3) C(10) C(9A) 120.4(6) yes
O(3*) C(10*) N(3*) 124.9(7) yes
O(3*) C(10*) C(9A*) 117.8(7) yes
N(3*) C(10*) C(9A*) 117.1(6) yes
N(3) C(11) N(4) 114.2(6) yes
N(3) C(11) C(12) 124.0(7) yes
N(4) C(11) C(12) 121.8(7) yes
N(3*) C(11*) N(4*) 114.9(7) yes
N(3*) C(11*) C(12*) 121.2(7) yes
N(4*) C(11*) C(12*) 123.9(7) yes
C(11) C(12) C(13) 118.1(8) yes
C(11*) C(12*) C(13*) 116.9(8) yes
C(12) C(13) C(14) 120.8(9) yes
C(12*) C(13*) C(14*) 120(1) yes
C(13) C(14) C(15) 118.1(9) yes
C(13*) C(14*) C(15*) 118.7(9) yes
N(4) C(15) C(14) 123.1(9) yes
N(4*) C(15*) C(14*) 122.8(10) yes
Cl(1) C(16) Cl(2) 111.0(7) yes
Cl(3) C(17) Cl(4) 118.4(9) yes
Cl(5) C(18) Cl(6) 111.9(7) yes
Cl(7) C(19) Cl(8) 112.1(8) yes
Cl(9) C(20) Cl(10) 108(1) yes

loop_
_geom_bond_atom_site_label_1
_geom_bond_atom_site_label_2
_geom_bond_distance
_geom_bond_publ_flag
Fe(1) C(1) 2.032(6) yes
Fe(1) C(1*) 2.023(6) yes
Fe(1) C(2) 2.027(6) yes
Fe(1) C(2*) 2.039(6) yes
Fe(1) C(3) 2.034(7) yes
Fe(1) C(3*) 2.040(7) yes
Fe(1) C(4) 2.043(7) yes
Fe(1) C(4*) 2.023(7) yes
Fe(1) C(5) 2.025(6) yes
Fe(1) C(5*) 2.023(6) yes
Cl(1) C(16) 1.71(1) yes
Cl(2) C(16) 1.70(1) yes
Cl(3) C(17) 1.74(2) yes
Cl(4) C(17) 1.61(2) yes
Cl(5) C(18) 1.70(1) yes
Cl(6) C(18) 1.71(1) yes
Cl(7) C(19) 1.74(1) yes
Cl(8) C(19) 1.70(1) yes
Cl(9) C(20) 1.78(2) yes
Cl(10) C(20) 1.67(3) yes
O(1) C(6) 1.223(7) yes
O(1*) C(6*) 1.214(7) yes
O(2) C(8) 1.212(8) yes
O(2*) C(8*) 1.240(9) yes
O(3) C(10) 1.275(10) yes
O(3*) C(10*) 1.20(1) yes
N(1) C(6) 1.373(7) yes
N(1) C(7A) 1.457(8) yes
N(1*) C(6*) 1.335(8) yes
N(1*) C(7A*) 1.468(8) yes
N(2) C(8) 1.331(8) yes
N(2) C(9A) 1.446(9) yes
N(2) C(9D) 1.48(1) yes
N(2*) C(8*) 1.336(8) yes
N(2*) C(9A*) 1.42(1) yes
N(2*) C(9D*) 1.47(1) yes
N(3) C(10) 1.335(9) yes
N(3) C(11) 1.367(9) yes
N(3*) C(10*) 1.330(9) yes
N(3*) C(11*) 1.392(9) yes
N(4) C(11) 1.326(10) yes
N(4) C(15) 1.35(1) yes
N(4*) C(11*) 1.30(1) yes
N(4*) C(15*) 1.35(1) yes
C(1) C(2) 1.435(9) yes
C(1) C(5) 1.443(8) yes
C(1) C(6) 1.436(9) yes
C(1*) C(2*) 1.431(9) yes
C(1*) C(5*) 1.429(9) yes
C(1*) C(6*) 1.478(8) yes
C(2) C(3) 1.390(10) yes
C(2*) C(3*) 1.428(10) yes
C(3) C(4) 1.40(1) yes
C(3*) C(4*) 1.39(1) yes
C(4) C(5) 1.383(9) yes
C(4*) C(5*) 1.391(9) yes
C(7A) C(7B) 1.50(1) yes
C(7A) C(8) 1.516(10) yes
C(7A*) C(7B*) 1.54(1) yes
C(7A*) C(8*) 1.532(10) yes
C(9A) C(9B) 1.55(1) yes
C(9A) C(10) 1.494(10) yes
C(9A*) C(9B*) 1.52(1) yes
C(9A*) C(10*) 1.56(1) yes
C(9B) C(9C) 1.36(2) yes
C(9B*) C(9C*) 1.48(2) yes
C(9C) C(9D) 1.46(2) yes
C(9C*) C(9D*) 1.55(1) yes
C(11) C(12) 1.38(1) yes
C(11*) C(12*) 1.41(1) yes
C(12) C(13) 1.38(1) yes
C(12*) C(13*) 1.38(1) yes
C(13) C(14) 1.33(1) yes
C(13*) C(14*) 1.34(2) yes
C(14) C(15) 1.36(1) yes
C(14*) C(15*) 1.39(2) yes

loop_
_geom_contact_atom_site_label_1
_geom_contact_atom_site_label_2
_geom_contact_distance
_geom_contact_site_symmetry_2
Cl(2) C(15) 3.43(1) 2_964
Cl(2) C(14) 3.49(1) 2_964
Cl(3) N(4) 3.489(8) 3_466
Cl(3) C(11) 3.541(9) 3_466
Cl(5) C(9B*) 3.57(1) 2_864
O(1) C(19) 3.10(1) 1_556
O(3) C(20) 3.18(3) 1_554
O(3) C(9D*) 3.28(1) 3_565
N(4) C(19) 3.24(1) 1_556
C(2) C(16) 3.56(1) 1_556

loop_
_geom_hbond_atom_site_label_D
_geom_hbond_atom_site_label_H
_geom_hbond_atom_site_label_A
_geom_hbond_distance_DH
_geom_hbond_distance_HA
_geom_hbond_distance_DA
_geom_hbond_angle_DHA
_geom_hbond_publ_flag
N(1) H(5) O(2*) 0.94(5) 2.18(5) 3.059(6) 155(5) no
N(1*) H(26) O(2) 0.98(5) 2.02(5) 2.969(6) 163(4) no
N(3) H(17) O(1) 0.93(4) 2.39(5) 3.204(7) 146(5) no
N(3) H(17) O(2) 0.93(4) 3.01(7) 3.186(7) 92(4) no
N(3) H(17) N(2) 0.93(4) 2.37(7) 2.808(7) 108(4) no
N(3*) H(38) O(1*) 0.93(5) 2.29(6) 3.131(7) 150(6) no
N(3*) H(38) O(2*) 0.93(5) 2.83(6) 3.251(7) 108(4) no
N(3*) H(38) N(2*) 0.93(5) 2.20(7) 2.758(7) 117(5) no

loop_
_geom_torsion_atom_site_label_1
_geom_torsion_atom_site_label_2
_geom_torsion_atom_site_label_3
_geom_torsion_atom_site_label_4
_geom_torsion
_geom_torsion_publ_flag
Fe(1) C(1) C(2) C(3) -60.5(5) yes
Fe(1) C(1) C(5) C(4) 60.3(4) yes
Fe(1) C(1) C(6) O(1) -87.7(7) yes
Fe(1) C(1) C(6) N(1) 94.8(6) yes
Fe(1) C(1*) C(2*) C(3*) -59.5(5) yes
Fe(1) C(1*) C(5*) C(4*) 59.9(4) yes
Fe(1) C(1*) C(6*) O(1*) -87.5(6) yes
Fe(1) C(1*) C(6*) N(1*) 94.8(6) yes
Fe(1) C(2) C(1) C(5) 59.2(4) yes
Fe(1) C(2) C(1) C(6) -116.1(6) yes
Fe(1) C(2) C(3) C(4) -58.8(5) yes
Fe(1) C(2*) C(1*) C(5*) 59.1(4) yes
Fe(1) C(2*) C(1*) C(6*) -117.6(5) yes
Fe(1) C(2*) C(3*) C(4*) -58.8(5) yes
Fe(1) C(3) C(2) C(1) 60.0(4) yes
Fe(1) C(3) C(4) C(5) -59.0(5) yes
Fe(1) C(3*) C(2*) C(1*) 59.0(4) yes
Fe(1) C(3*) C(4*) C(5*) -58.8(5) yes
Fe(1) C(4) C(3) C(2) 58.4(5) yes
Fe(1) C(4) C(5) C(1) -59.4(4) yes
Fe(1) C(4*) C(3*) C(2*) 58.9(5) yes
Fe(1) C(4*) C(5*) C(1*) -59.5(4) yes
Fe(1) C(5) C(1) C(2) -59.3(4) yes
Fe(1) C(5) C(1) C(6) 115.6(6) yes
Fe(1) C(5) C(4) C(3) 59.2(5) yes
Fe(1) C(5*) C(1*) C(2*) -59.5(4) yes
Fe(1) C(5*) C(1*) C(6*) 116.9(6) yes
Fe(1) C(5*) C(4*) C(3*) 59.3(5) yes
O(1) C(6) N(1) C(7A) 4.5(8) yes
O(1) C(6) C(1) C(2) -2.7(9) yes
O(1) C(6) C(1) C(5) -176.8(6) yes
O(1*) C(6*) N(1*) C(7A*) 2.7(8) yes
O(1*) C(6*) C(1*) C(2*) -1.2(8) yes
O(1*) C(6*) C(1*) C(5*) -177.1(6) yes
O(2) C(8) N(2) C(9A) 1.3(9) yes
O(2) C(8) N(2) C(9D) -179.2(6) yes
O(2) C(8) C(7A) N(1) 43.9(8) yes
O(2) C(8) C(7A) C(7B) -79.0(8) yes
O(2*) C(8*) N(2*) C(9A*) 3.4(9) yes
O(2*) C(8*) N(2*) C(9D*) -179.9(6) yes
O(2*) C(8*) C(7A*) N(1*) 44.0(8) yes
O(2*) C(8*) C(7A*) C(7B*) -77.5(8) yes
O(3) C(10) N(3) C(11) 7(1) yes
O(3) C(10) C(9A) N(2) 162.0(6) yes
O(3) C(10) C(9A) C(9B) -82.8(9) yes
O(3*) C(10*) N(3*) C(11*) 0(1) yes
O(3*) C(10*) C(9A*) N(2*) 173.8(7) yes
O(3*) C(10*) C(9A*) C(9B*) -67(1) yes
N(1) C(6) C(1) C(2) 179.8(5) yes
N(1) C(6) C(1) C(5) 5.7(9) yes
N(1) C(7A) C(8) N(2) -134.7(6) yes
N(1*) C(6*) C(1*) C(2*) -179.0(5) yes
N(1*) C(6*) C(1*) C(5*) 5.1(9) yes
N(1*) C(7A*) C(8*) N(2*) -136.3(6) yes
N(2) C(8) C(7A) C(7B) 102.4(7) yes
N(2) C(9A) C(9B) C(9C) 12(1) yes
N(2) C(9A) C(10) N(3) -18.7(9) yes
N(2) C(9D) C(9C) C(9B) 8(1) yes
N(2*) C(8*) C(7A*) C(7B*) 102.1(7) yes
N(2*) C(9A*) C(9B*) C(9C*) 28(1) yes
N(2*) C(9A*) C(10*) N(3*) -10.5(9) yes
N(2*) C(9D*) C(9C*) C(9B*) 24(1) yes
N(3) C(10) C(9A) C(9B) 96.6(8) yes
N(3) C(11) N(4) C(15) 177.8(7) yes
N(3) C(11) C(12) C(13) -179.0(7) yes
N(3*) C(10*) C(9A*) C(9B*) 108.4(10) yes
N(3*) C(11*) N(4*) C(15*) 178.3(7) yes
N(3*) C(11*) C(12*) C(13*) -179.5(8) yes
N(4) C(11) N(3) C(10) 155.9(7) yes
N(4) C(11) C(12) C(13) 0(1) yes
N(4) C(15) C(14) C(13) -2(1) yes
N(4*) C(11*) N(3*) C(10*) 162.7(7) yes
N(4*) C(11*) C(12*) C(13*) 0(1) yes
N(4*) C(15*) C(14*) C(13*) -1(1) yes
C(1) Fe(1) C(1*) C(2*) -159.4(4) yes
C(1) Fe(1) C(1*) C(5*) 81.3(4) yes
C(1) Fe(1) C(1*) C(6*) -43.0(6) yes
C(1) Fe(1) C(2) C(3) 117.9(5) yes
C(1) Fe(1) C(2*) C(1*) 49.2(8) yes
C(1) Fe(1) C(2*) C(3*) 167.5(6) yes
C(1) Fe(1) C(3) C(2) -39.1(4) yes
C(1) Fe(1) C(3) C(4) 82.4(4) yes
C(1) Fe(1) C(3*) C(2*) -164.5(7) yes
C(1) Fe(1) C(3*) C(4*) -44(1) yes
C(1) Fe(1) C(4) C(3) -80.9(4) yes
C(1) Fe(1) C(4) C(5) 38.6(4) yes
C(1) Fe(1) C(4*) C(3*) 163.9(4) yes
C(1) Fe(1) C(4*) C(5*) -75.0(4) yes
C(1) Fe(1) C(5) C(4) -119.3(5) yes
C(1) Fe(1) C(5*) C(1*) -117.5(3) yes
C(1) Fe(1) C(5*) C(4*) 124.1(4) yes
C(1) C(2) Fe(1) C(1*) 48.9(8) yes
C(1) C(2) Fe(1) C(2*) -161.7(7) yes
C(1) C(2) Fe(1) C(3) -117.9(5) yes
C(1) C(2) Fe(1) C(3*) 165.1(4) yes
C(1) C(2) Fe(1) C(4) -81.7(4) yes
C(1) C(2) Fe(1) C(4*) 124.0(4) yes
C(1) C(2) Fe(1) C(5) -38.9(4) yes
C(1) C(2) Fe(1) C(5*) 82.2(4) yes
C(1) C(2) C(3) C(4) 1.2(8) yes
C(1) C(5) Fe(1) C(1*) -116.9(4) yes
C(1) C(5) Fe(1) C(2) 38.7(4) yes
C(1) C(5) Fe(1) C(2*) -160.5(3) yes
C(1) C(5) Fe(1) C(3) 81.9(4) yes
C(1) C(5) Fe(1) C(3*) 164.5(6) yes
C(1) C(5) Fe(1) C(4) 119.3(5) yes
C(1) C(5) Fe(1) C(4*) -42.2(10) yes
C(1) C(5) Fe(1) C(5*) -74.7(4) yes
C(1) C(5) C(4) C(3) -0.3(7) yes
C(1) C(6) N(1) C(7A) -177.9(5) yes
C(1*) Fe(1) C(1) C(2) -159.8(4) yes
C(1*) Fe(1) C(1) C(5) 82.4(4) yes
C(1*) Fe(1) C(1) C(6) -42.9(5) yes
C(1*) Fe(1) C(2) C(3) 166.8(6) yes
C(1*) Fe(1) C(2*) C(3*) 118.3(5) yes
C(1*) Fe(1) C(3) C(2) -163.3(7) yes
C(1*) Fe(1) C(3) C(4) -41(1) yes
C(1*) Fe(1) C(3*) C(2*) -38.5(4) yes
C(1*) Fe(1) C(3*) C(4*) 81.1(4) yes
C(1*) Fe(1) C(4) C(3) 165.2(4) yes
C(1*) Fe(1) C(4) C(5) -75.3(4) yes
C(1*) Fe(1) C(4*) C(3*) -82.4(4) yes
C(1*) Fe(1) C(4*) C(5*) 38.8(4) yes
C(1*) Fe(1) C(5) C(4) 123.8(4) yes
C(1*) Fe(1) C(5*) C(4*) -118.4(5) yes
C(1*) C(2*) Fe(1) C(2) -162.4(7) yes
C(1*) C(2*) Fe(1) C(3) 165.0(4) yes
C(1*) C(2*) Fe(1) C(3*) -118.3(5) yes
C(1*) C(2*) Fe(1) C(4) 124.5(4) yes
C(1*) C(2*) Fe(1) C(4*) -81.2(4) yes
C(1*) C(2*) Fe(1) C(5) 83.2(4) yes
C(1*) C(2*) Fe(1) C(5*) -38.0(3) yes
C(1*) C(2*) C(3*) C(4*) 0.2(7) yes
C(1*) C(5*) Fe(1) C(2) -161.0(3) yes
C(1*) C(5*) Fe(1) C(2*) 37.9(4) yes
C(1*) C(5*) Fe(1) C(3) 166.9(6) yes
C(1*) C(5*) Fe(1) C(3*) 82.0(4) yes
C(1*) C(5*) Fe(1) C(4) -43(1) yes
C(1*) C(5*) Fe(1) C(4*) 118.4(5) yes
C(1*) C(5*) Fe(1) C(5) -75.2(4) yes
C(1*) C(5*) C(4*) C(3*) -0.3(7) yes
C(1*) C(6*) N(1*) C(7A*) -179.6(5) yes
C(2) Fe(1) C(1) C(5) -117.9(5) yes
C(2) Fe(1) C(1) C(6) 116.9(6) yes
C(2) Fe(1) C(1*) C(2*) 164.9(6) yes
C(2) Fe(1) C(1*) C(5*) 45.6(7) yes
C(2) Fe(1) C(1*) C(6*) -78.7(8) yes
C(2) Fe(1) C(2*) C(3*) -44.1(9) yes
C(2) Fe(1) C(3) C(4) 121.4(6) yes
C(2) Fe(1) C(3*) C(2*) 163.7(4) yes
C(2) Fe(1) C(3*) C(4*) -76.7(5) yes
C(2) Fe(1) C(4) C(3) -36.2(4) yes
C(2) Fe(1) C(4) C(5) 83.3(4) yes
C(2) Fe(1) C(4*) C(3*) 121.7(4) yes
C(2) Fe(1) C(4*) C(5*) -117.1(4) yes
C(2) Fe(1) C(5) C(4) -80.6(4) yes
C(2) Fe(1) C(5*) C(4*) 80.6(4) yes
C(2) C(1) Fe(1) C(2*) 164.5(6) yes
C(2) C(1) Fe(1) C(3) 37.8(4) yes
C(2) C(1) Fe(1) C(3*) -41.8(10) yes
C(2) C(1) Fe(1) C(4) 81.1(4) yes
C(2) C(1) Fe(1) C(4*) -75.6(4) yes
C(2) C(1) Fe(1) C(5) 117.9(5) yes
C(2) C(1) Fe(1) C(5*) -116.5(4) yes
C(2) C(1) C(5) C(4) 1.0(7) yes
C(2) C(3) Fe(1) C(2*) 163.6(4) yes
C(2) C(3) Fe(1) C(3*) 121.6(4) yes
C(2) C(3) Fe(1) C(4) -121.4(6) yes
C(2) C(3) Fe(1) C(4*) 79.8(5) yes
C(2) C(3) Fe(1) C(5) -84.3(4) yes
C(2) C(3) Fe(1) C(5*) 45.4(8) yes
C(2) C(3) C(4) C(5) -0.6(8) yes
C(2*) Fe(1) C(1) C(5) 46.6(8) yes
C(2*) Fe(1) C(1) C(6) -78.6(8) yes
C(2*) Fe(1) C(1*) C(5*) -119.3(5) yes
C(2*) Fe(1) C(1*) C(6*) 116.4(6) yes
C(2*) Fe(1) C(2) C(3) -43.8(9) yes
C(2*) Fe(1) C(3) C(4) -75.0(5) yes
C(2*) Fe(1) C(3*) C(4*) 119.6(6) yes
C(2*) Fe(1) C(4) C(3) 123.4(4) yes
C(2*) Fe(1) C(4) C(5) -117.1(4) yes
C(2*) Fe(1) C(4*) C(3*) -37.8(4) yes
C(2*) Fe(1) C(4*) C(5*) 83.3(4) yes
C(2*) Fe(1) C(5) C(4) 80.2(4) yes
C(2*) Fe(1) C(5*) C(4*) -80.5(4) yes
C(2*) C(1*) Fe(1) C(3) -43.1(10) yes
C(2*) C(1*) Fe(1) C(3*) 38.3(4) yes
C(2*) C(1*) Fe(1) C(4) -74.9(4) yes
C(2*) C(1*) Fe(1) C(4*) 81.6(4) yes
C(2*) C(1*) Fe(1) C(5) -115.5(4) yes
C(2*) C(1*) Fe(1) C(5*) 119.3(5) yes
C(2*) C(1*) C(5*) C(4*) 0.4(7) yes
C(2*) C(3*) Fe(1) C(3) 122.6(4) yes
C(2*) C(3*) Fe(1) C(4) 80.8(5) yes
C(2*) C(3*) Fe(1) C(4*) -119.6(6) yes
C(2*) C(3*) Fe(1) C(5) 49.0(8) yes
C(2*) C(3*) Fe(1) C(5*) -83.1(4) yes
C(2*) C(3*) C(4*) C(5*) 0.0(8) yes
C(3) Fe(1) C(1) C(5) -80.1(4) yes
C(3) Fe(1) C(1) C(6) 154.7(5) yes
C(3) Fe(1) C(1*) C(5*) -162.4(8) yes
C(3) Fe(1) C(1*) C(6*) 73(1) yes
C(3) Fe(1) C(2*) C(3*) -76.7(5) yes
C(3) Fe(1) C(3*) C(4*) -117.8(4) yes
C(3) Fe(1) C(4) C(5) 119.5(6) yes
C(3) Fe(1) C(4*) C(3*) 80.2(5) yes
C(3) Fe(1) C(4*) C(5*) -158.7(4) yes
C(3) Fe(1) C(5) C(4) -37.4(4) yes
C(3) Fe(1) C(5*) C(4*) 48.5(8) yes
C(3) C(2) Fe(1) C(3*) -76.9(5) yes
C(3) C(2) Fe(1) C(4) 36.2(4) yes
C(3) C(2) Fe(1) C(4*) -118.0(4) yes
C(3) C(2) Fe(1) C(5) 79.0(4) yes
C(3) C(2) Fe(1) C(5*) -159.9(4) yes
C(3) C(2) C(1) C(5) -1.3(7) yes
C(3) C(2) C(1) C(6) -176.7(6) yes
C(3) C(4) Fe(1) C(3*) 80.8(5) yes
C(3) C(4) Fe(1) C(4*) 48.1(8) yes
C(3) C(4) Fe(1) C(5) -119.5(6) yes
C(3) C(4) Fe(1) C(5*) -161.1(8) yes
C(3*) Fe(1) C(1) C(5) -159.6(8) yes
C(3*) Fe(1) C(1) C(6) 75.1(10) yes
C(3*) Fe(1) C(1*) C(5*) -81.0(4) yes
C(3*) Fe(1) C(1*) C(6*) 154.7(6) yes
C(3*) Fe(1) C(3) C(4) -117.0(4) yes
C(3*) Fe(1) C(4) C(5) -159.7(4) yes
C(3*) Fe(1) C(4*) C(5*) 121.1(6) yes
C(3*) Fe(1) C(5) C(4) 45.2(8) yes
C(3*) Fe(1) C(5*) C(4*) -36.4(4) yes
C(3*) C(2*) Fe(1) C(4) -117.2(4) yes
C(3*) C(2*) Fe(1) C(4*) 37.1(4) yes
C(3*) C(2*) Fe(1) C(5) -158.5(4) yes
C(3*) C(2*) Fe(1) C(5*) 80.3(4) yes
C(3*) C(2*) C(1*) C(5*) -0.4(7) yes
C(3*) C(2*) C(1*) C(6*) -177.1(5) yes
C(3*) C(4*) Fe(1) C(4) 46.2(8) yes
C(3*) C(4*) Fe(1) C(5) -163.0(8) yes
C(3*) C(4*) Fe(1) C(5*) -121.1(6) yes
C(4) Fe(1) C(1) C(5) -36.8(4) yes
C(4) Fe(1) C(1) C(6) -162.1(5) yes
C(4) Fe(1) C(1*) C(5*) 165.8(4) yes
C(4) Fe(1) C(1*) C(6*) 41.5(6) yes
C(4) Fe(1) C(3*) C(4*) -159.6(4) yes
C(4) Fe(1) C(4*) C(5*) 167.3(6) yes
C(4) Fe(1) C(5*) C(4*) -161.7(8) yes
C(4) C(3) Fe(1) C(4*) -158.8(4) yes
C(4) C(3) Fe(1) C(5) 37.1(4) yes
C(4) C(3) Fe(1) C(5*) 166.8(6) yes
C(4) C(5) Fe(1) C(4*) -161.5(8) yes
C(4) C(5) Fe(1) C(5*) 166.1(4) yes
C(4) C(5) C(1) C(6) 175.9(6) yes
C(4*) Fe(1) C(1) C(5) 166.5(4) yes
C(4*) Fe(1) C(1) C(6) 41.3(6) yes
C(4*) Fe(1) C(1*) C(5*) -37.7(4) yes
C(4*) Fe(1) C(1*) C(6*) -162.0(6) yes
C(4*) Fe(1) C(4) C(5) 167.6(6) yes
C(4*) C(3*) Fe(1) C(5) 168.6(5) yes
C(4*) C(3*) Fe(1) C(5*) 36.5(4) yes
C(4*) C(5*) Fe(1) C(5) 166.4(4) yes
C(4*) C(5*) C(1*) C(6*) 176.8(6) yes
C(5) Fe(1) C(1) C(6) -125.3(6) yes
C(5) Fe(1) C(1*) C(5*) 125.2(4) yes
C(5) Fe(1) C(1*) C(6*) 0.9(5) yes
C(5) Fe(1) C(4*) C(5*) -41(1) yes
C(5) C(1) Fe(1) C(5*) 125.6(4) yes
C(5) C(4) Fe(1) C(5*) -41(1) yes
C(5*) Fe(1) C(1) C(6) 0.4(5) yes
C(5*) Fe(1) C(1*) C(6*) -124.3(6) yes
C(6) N(1) C(7A) C(7B) -170.8(6) yes
C(6) N(1) C(7A) C(8) 65.0(7) yes
C(6*) N(1*) C(7A*) C(7B*) -175.5(6) yes
C(6*) N(1*) C(7A*) C(8*) 64.0(7) yes
C(7A) C(8) N(2) C(9A) 179.9(5) yes
C(7A) C(8) N(2) C(9D) -0.6(10) yes
C(7A*) C(8*) N(2*) C(9A*) -176.2(6) yes
C(7A*) C(8*) N(2*) C(9D*) 0.5(9) yes
C(8) N(2) C(9A) C(9B) 171.8(6) yes
C(8) N(2) C(9A) C(10) -67.5(8) yes
C(8) N(2) C(9D) C(9C) -179.0(10) yes
C(8*) N(2*) C(9A*) C(9B*) 162.7(8) yes
C(8*) N(2*) C(9A*) C(10*) -74.7(8) yes
C(8*) N(2*) C(9D*) C(9C*) 177.1(7) yes
C(9A) N(2) C(9D) C(9C) 0(1) yes
C(9A) C(9B) C(9C) C(9D) -13(1) yes
C(9A) C(10) N(3) C(11) -171.6(6) yes
C(9A*) N(2*) C(9D*) C(9C*) -6.0(9) yes
C(9A*) C(9B*) C(9C*) C(9D*) -33(1) yes
C(9A*) C(10*) N(3*) C(11*) -176.0(6) yes
C(9B) C(9A) N(2) C(9D) -7.7(7) yes
C(9B*) C(9A*) N(2*) C(9D*) -14.3(10) yes
C(9C) C(9B) C(9A) C(10) -110(1) yes
C(9C*) C(9B*) C(9A*) C(10*) -95(1) yes
C(9D) N(2) C(9A) C(10) 112.9(7) yes
C(9D*) N(2*) C(9A*) C(10*) 108.3(7) yes
C(10) N(3) C(11) C(12) -25(1) yes
C(10*) N(3*) C(11*) C(12*) -18(1) yes
C(11) N(4) C(15) C(14) 2(1) yes
C(11) C(12) C(13) C(14) 0(1) yes
C(11*) N(4*) C(15*) C(14*) 1(1) yes
C(11*) C(12*) C(13*) C(14*) 1(1) yes
C(12) C(11) N(4) C(15) 0(1) yes
C(12) C(13) C(14) C(15) 1(1) yes
C(12*) C(11*) N(4*) C(15*) 0(1) yes
C(12*) C(13*) C(14*) C(15*) 0(1) yes
C(12*) C(13*) C(14*) C(15*) 0(1) yes
